data_2210307
loop_
_publ_author_name
'Shu-Jiang Tu'
'Yan Zhang'
'Run-Hong Jia'

_publ_section_title
9-(3,4-Dimethoxyphenyl)-4-<i>p</i>-tolyl-4,5,6,7-tetrahydrofuro[3,4-<i>b</i>]quinoline-1,8(3<i>H</i>,9<i>H</i>)-dione
_journal_coeditor_code KJ2020
_journal_issue 9
_journal_name_full 'Acta Crystallographica Section E'
_journal_page_first o3873
_journal_page_last o3874
_journal_paper_doi 10.1107/S1600536806031345
_journal_volume 62
_journal_year 2006
_chemical_formula_iupac 'C26 H25 N O5'
_chemical_formula_moiety 'C26 H25 N O5'
_chemical_formula_sum 'C26 H25 N O5'
_chemical_formula_weight 431.47
_chemical_melting_point 499
_chemical_name_systematic
;
9-(3,4-Dimethoxyphenyl)-4-p-tolyl-4,5,6,7-tetrahydrofuro[3,4-b]quinoline-
1,8(3H,9H)-dione
;
_space_group_IT_number 2
_symmetry_cell_setting triclinic
_symmetry_space_group_name_Hall '-P 1'
_symmetry_space_group_name_H-M 'P -1'
_atom_sites_solution_hydrogens geom
_atom_sites_solution_primary direct
_atom_sites_solution_secondary difmap
_cell_angle_alpha 95.909(14)
_cell_angle_beta 100.870(13)
_cell_angle_gamma 94.902(15)
_cell_formula_units_Z 2
_cell_length_a 8.427(9)
_cell_length_b 11.453(12)
_cell_length_c 11.579(12)
_cell_measurement_reflns_used 1028
_cell_measurement_temperature 298(2)
_cell_measurement_theta_max 22.505
_cell_measurement_theta_min 2.388
_cell_volume 1085(2)
_computing_cell_refinement 'SAINT (Bruker, 1999)'
_computing_data_collection 'SMART (Bruker, 1998)'
_computing_data_reduction SAINT
_computing_molecular_graphics 'SHELXTL  (Bruker, 1999)'
_computing_publication_material SHELXTL
_computing_structure_refinement 'SHELXL97 (Sheldrick, 1997)'
_computing_structure_solution 'SHELXS97 (Sheldrick, 1997)'
_diffrn_ambient_temperature 298(2)
_diffrn_measured_fraction_theta_full 0.985
_diffrn_measured_fraction_theta_max 0.985
_diffrn_measurement_device_type 'Bruker SMART CCD 1000 area-detector'
_diffrn_measurement_method '\f and \w'
_diffrn_radiation_monochromator graphite
_diffrn_radiation_source 'fine-focus sealed tube'
_diffrn_radiation_type MoK\a
_diffrn_radiation_wavelength 0.71073
_diffrn_reflns_av_R_equivalents 0.0307
_diffrn_reflns_av_sigmaI/netI 0.0855
_diffrn_reflns_limit_h_max 10
_diffrn_reflns_limit_h_min -9
_diffrn_reflns_limit_k_max 8
_diffrn_reflns_limit_k_min -13
_diffrn_reflns_limit_l_max 13
_diffrn_reflns_limit_l_min -13
_diffrn_reflns_number 5706
_diffrn_reflns_theta_full 25.01
_diffrn_reflns_theta_max 25.01
_diffrn_reflns_theta_min 1.80
_diffrn_standards_number 0
_exptl_absorpt_coefficient_mu 0.092
_exptl_absorpt_correction_T_max 0.9918
_exptl_absorpt_correction_T_min 0.9801
_exptl_absorpt_correction_type multi-scan
_exptl_absorpt_process_details '(SADABS; Sheldrick, 1996)'
_exptl_crystal_colour yellow
_exptl_crystal_density_diffrn 1.320
_exptl_crystal_density_method 'not measured'
_exptl_crystal_description block
_exptl_crystal_F_000 456
_exptl_crystal_size_max 0.22
_exptl_crystal_size_mid 0.18
_exptl_crystal_size_min 0.09
_refine_diff_density_max 0.199
_refine_diff_density_min -0.190
_refine_ls_extinction_method none
_refine_ls_goodness_of_fit_ref 0.985
_refine_ls_hydrogen_treatment constr
_refine_ls_matrix_type full
_refine_ls_number_parameters 292
_refine_ls_number_reflns 3767
_refine_ls_number_restraints 0
_refine_ls_restrained_S_all 0.985
_refine_ls_R_factor_all 0.1347
_refine_ls_R_factor_gt 0.0596
_refine_ls_shift/su_max 0.000
_refine_ls_shift/su_mean 0.000
_refine_ls_structure_factor_coef Fsqd
_refine_ls_weighting_details 'calc w=1/[\s^2^(Fo^2^)+(0.0634P)^2^] where P=(Fo^2^+2Fc^2^)/3'
_refine_ls_weighting_scheme calc
_refine_ls_wR_factor_gt 0.1203
_refine_ls_wR_factor_ref 0.1531
_reflns_number_gt 1874
_reflns_number_total 3767
_reflns_threshold_expression I>2\s(I)
_cod_data_source_file kj2020.cif
_cod_data_source_block I
_cod_depositor_comments
;
The following automatic conversions were performed:
'_symmetry_cell_setting' value 'Triclinic' changed to 'triclinic'
according to '/home/saulius/struct/CIF-dictionaries/cif_core.dic'
dictionary named 'cif_core.dic' version 2.4.1 from 2010-06-29.

Automatic conversion script
Id: cif_fix_enum 1527 2010-12-29 10:47:43Z saulius 

The following automatic conversions were performed:

'_symmetry_cell_setting' value 'Triclinic' changed to 'triclinic'
according to /home/saulius/struct/CIF-dictionaries/cif_core.dic
dictionary named 'cif_core.dic' version 2.4.1 from 2010-06-29.

Automatic conversion script
Id: cif_fix_values 1715 2011-07-08 13:25:40Z adriana 
;
_cod_database_code 2210307
_cod_database_fobs_code 2210307

loop_
_symmetry_equiv_pos_as_xyz
'x, y, z'
'-x, -y, -z'

loop_
_atom_site_type_symbol
_atom_site_label
_atom_site_fract_x
_atom_site_fract_y
_atom_site_fract_z
_atom_site_U_iso_or_equiv
_atom_site_adp_type
_atom_site_calc_flag
_atom_site_refinement_flags
_atom_site_occupancy
O O1 0.8320(2) 0.4164(2) 0.47429(19) 0.0472(6) Uani d . 1
O O2 0.7230(3) 0.4451(2) 0.2878(2) 0.0568(7) Uani d . 1
O O3 0.3268(3) 0.8046(2) 0.3693(2) 0.0571(7) Uani d . 1
O O4 0.6142(3) 0.8793(2) 0.0579(2) 0.0675(8) Uani d . 1
O O5 0.9099(3) 0.9680(3) 0.1452(3) 0.0872(10) Uani d . 1
N N1 0.6947(3) 0.6472(3) 0.6582(2) 0.0434(7) Uani d . 1
C C1 0.7323(3) 0.5707(3) 0.5704(3) 0.0364(8) Uani d . 1
C C2 0.8327(4) 0.4715(3) 0.5916(3) 0.0435(9) Uani d . 1
H H2A 0.9424 0.5004 0.6330 0.052 Uiso calc R 1
H H2B 0.7850 0.4169 0.6374 0.052 Uiso calc R 1
C C3 0.7403(4) 0.4774(3) 0.3927(3) 0.0421(9) Uani d . 1
C C4 0.6812(3) 0.5743(3) 0.4550(3) 0.0359(8) Uani d . 1
C C5 0.5835(3) 0.6662(3) 0.4048(3) 0.0381(8) Uani d . 1
H H5 0.4875 0.6262 0.3490 0.046 Uiso calc R 1
C C6 0.5259(3) 0.7354(3) 0.5062(3) 0.0370(8) Uani d . 1
C C7 0.3961(4) 0.8089(3) 0.4726(3) 0.0436(9) Uani d . 1
C C8 0.3441(4) 0.8853(3) 0.5690(3) 0.0642(11) Uani d . 1
H H8A 0.2487 0.8452 0.5890 0.077 Uiso calc R 1
H H8B 0.3138 0.9582 0.5395 0.077 Uiso calc R 1
C C9 0.4739(5) 0.9144(4) 0.6790(3) 0.0703(12) Uani d . 1
H H9A 0.5630 0.9654 0.6628 0.084 Uiso calc R 1
H H9B 0.4300 0.9563 0.7409 0.084 Uiso calc R 1
C C10 0.5357(4) 0.8036(3) 0.7203(3) 0.0488(9) Uani d . 1
H H10A 0.4512 0.7591 0.7492 0.059 Uiso calc R 1
H H10B 0.6279 0.8243 0.7855 0.059 Uiso calc R 1
C C11 0.5861(4) 0.7277(3) 0.6220(3) 0.0391(8) Uani d . 1
C C12 0.7695(4) 0.6421(3) 0.7811(3) 0.0442(9) Uani d . 1
C C13 0.6824(4) 0.5953(3) 0.8573(3) 0.0512(10) Uani d . 1
H H13 0.5740 0.5654 0.8309 0.061 Uiso calc R 1
C C14 0.7577(5) 0.5934(4) 0.9732(3) 0.0628(11) Uani d . 1
H H14 0.6981 0.5611 1.0244 0.075 Uiso calc R 1
C C15 0.9141(5) 0.6362(4) 1.0156(3) 0.0601(11) Uani d . 1
C C16 1.0005(5) 0.6814(4) 0.9376(4) 0.0733(13) Uani d . 1
H H16 1.1095 0.7095 0.9643 0.088 Uiso calc R 1
C C17 0.9288(4) 0.6862(3) 0.8194(3) 0.0627(11) Uani d . 1
H H17 0.9879 0.7185 0.7681 0.075 Uiso calc R 1
C C18 0.9977(5) 0.6307(4) 1.1420(3) 0.0917(16) Uani d . 1
H H18A 1.0983 0.6813 1.1597 0.138 Uiso calc R 1
H H18B 1.0193 0.5510 1.1519 0.138 Uiso calc R 1
H H18C 0.9288 0.6563 1.1947 0.138 Uiso calc R 1
C C19 0.6765(4) 0.7469(3) 0.3384(3) 0.0399(8) Uani d . 1
C C20 0.6034(4) 0.7726(3) 0.2274(3) 0.0434(9) Uani d . 1
H H20 0.4985 0.7384 0.1941 0.052 Uiso calc R 1
C C21 0.6816(4) 0.8468(3) 0.1659(3) 0.0478(9) Uani d . 1
C C22 0.8396(4) 0.8974(3) 0.2141(3) 0.0557(10) Uani d . 1
C C23 0.9129(4) 0.8726(3) 0.3241(3) 0.0586(11) Uani d . 1
H H23 1.0183 0.9057 0.3573 0.070 Uiso calc R 1
C C24 0.8304(4) 0.7982(3) 0.3860(3) 0.0503(10) Uani d . 1
H H24 0.8808 0.7832 0.4608 0.060 Uiso calc R 1
C C25 0.4478(5) 0.8403(4) 0.0135(3) 0.0745(13) Uani d . 1
H H25A 0.4088 0.8794 -0.0541 0.112 Uiso calc R 1
H H25B 0.3867 0.8585 0.0739 0.112 Uiso calc R 1
H H25C 0.4351 0.7565 -0.0094 0.112 Uiso calc R 1
C C26 1.0772(5) 0.9987(5) 0.1752(4) 0.1061(18) Uani d . 1
H H26A 1.1123 1.0380 0.1135 0.159 Uiso calc R 1
H H26B 1.1311 0.9288 0.1844 0.159 Uiso calc R 1
H H26C 1.1035 1.0507 0.2482 0.159 Uiso calc R 1

loop_
_atom_site_aniso_label
_atom_site_aniso_U_11
_atom_site_aniso_U_22
_atom_site_aniso_U_33
_atom_site_aniso_U_12
_atom_site_aniso_U_13
_atom_site_aniso_U_23
O1 0.0443(13) 0.0485(15) 0.0535(15) 0.0157(12) 0.0156(11) 0.0081(12)
O2 0.0575(15) 0.0635(18) 0.0501(15) 0.0114(14) 0.0146(12) -0.0003(13)
O3 0.0515(14) 0.0704(19) 0.0513(15) 0.0204(14) 0.0023(12) 0.0194(13)
O4 0.0675(18) 0.087(2) 0.0602(17) 0.0227(16) 0.0212(14) 0.0386(15)
O5 0.0685(19) 0.092(2) 0.118(2) 0.0094(18) 0.0331(17) 0.064(2)
N1 0.0452(16) 0.0515(19) 0.0347(16) 0.0163(15) 0.0044(13) 0.0083(14)
C1 0.0266(16) 0.040(2) 0.046(2) 0.0071(16) 0.0098(15) 0.0118(17)
C2 0.0362(18) 0.050(2) 0.046(2) 0.0071(18) 0.0108(15) 0.0078(18)
C3 0.0314(18) 0.043(2) 0.053(2) 0.0010(17) 0.0115(16) 0.0068(19)
C4 0.0323(17) 0.036(2) 0.041(2) 0.0073(16) 0.0090(15) 0.0069(16)
C5 0.0282(16) 0.047(2) 0.0382(18) 0.0043(16) 0.0037(14) 0.0060(17)
C6 0.0336(17) 0.039(2) 0.0382(19) 0.0034(16) 0.0072(14) 0.0059(16)
C7 0.0378(19) 0.044(2) 0.052(2) 0.0116(18) 0.0098(17) 0.0156(19)
C8 0.072(3) 0.059(3) 0.067(3) 0.034(2) 0.015(2) 0.011(2)
C9 0.094(3) 0.057(3) 0.062(3) 0.027(3) 0.013(2) 0.005(2)
C10 0.056(2) 0.043(2) 0.047(2) 0.0092(19) 0.0099(17) 0.0012(18)
C11 0.0366(18) 0.037(2) 0.043(2) 0.0039(17) 0.0074(15) 0.0030(17)
C12 0.042(2) 0.048(2) 0.042(2) 0.0128(18) 0.0004(16) 0.0068(17)
C13 0.049(2) 0.061(3) 0.046(2) 0.013(2) 0.0094(17) 0.0137(19)
C14 0.076(3) 0.072(3) 0.046(2) 0.034(3) 0.012(2) 0.018(2)
C15 0.079(3) 0.058(3) 0.040(2) 0.031(2) -0.002(2) 0.000(2)
C16 0.056(2) 0.075(3) 0.073(3) 0.005(2) -0.019(2) -0.005(3)
C17 0.055(2) 0.065(3) 0.063(3) 0.001(2) 0.001(2) 0.010(2)
C18 0.130(4) 0.090(4) 0.044(2) 0.053(3) -0.023(2) -0.006(2)
C19 0.0367(19) 0.044(2) 0.0418(19) 0.0070(18) 0.0121(15) 0.0073(17)
C20 0.0395(19) 0.052(2) 0.041(2) 0.0104(18) 0.0086(16) 0.0119(17)
C21 0.050(2) 0.052(2) 0.050(2) 0.020(2) 0.0196(18) 0.0171(19)
C22 0.053(2) 0.051(3) 0.075(3) 0.015(2) 0.027(2) 0.028(2)
C23 0.043(2) 0.060(3) 0.074(3) 0.000(2) 0.011(2) 0.015(2)
C24 0.046(2) 0.058(3) 0.049(2) 0.004(2) 0.0096(17) 0.0151(19)
C25 0.074(3) 0.100(4) 0.053(2) 0.026(3) 0.005(2) 0.027(2)
C26 0.069(3) 0.100(4) 0.163(5) -0.010(3) 0.045(3) 0.054(4)

loop_
_atom_type_symbol
_atom_type_description
_atom_type_scat_dispersion_real
_atom_type_scat_dispersion_imag
_atom_type_scat_source
C C 0.0033 0.0016 'International Tables Vol C Tables 4.2.6.8 and 6.1.1.4'
H H 0.0000 0.0000 'International Tables Vol C Tables 4.2.6.8 and 6.1.1.4'
N N 0.0061 0.0033 'International Tables Vol C Tables 4.2.6.8 and 6.1.1.4'
O O 0.0106 0.0060 'International Tables Vol C Tables 4.2.6.8 and 6.1.1.4'

loop_
_geom_angle_atom_site_label_1
_geom_angle_atom_site_label_2
_geom_angle_atom_site_label_3
_geom_angle
C3 O1 C2 108.8(3)
C21 O4 C25 116.6(3)
C22 O5 C26 118.2(3)
C1 N1 C11 116.6(3)
C1 N1 C12 119.7(3)
C11 N1 C12 123.7(3)
C4 C1 N1 124.4(3)
C4 C1 C2 111.0(3)
N1 C1 C2 124.6(3)
O1 C2 C1 103.5(3)
O1 C2 H2A 111.1
C1 C2 H2A 111.1
O1 C2 H2B 111.1
C1 C2 H2B 111.1
H2A C2 H2B 109.0
O2 C3 O1 119.7(3)
O2 C3 C4 131.1(3)
O1 C3 C4 109.1(3)
C1 C4 C3 107.6(3)
C1 C4 C5 124.0(3)
C3 C4 C5 128.4(3)
C4 C5 C19 112.8(2)
C4 C5 C6 107.9(3)
C19 C5 C6 111.7(3)
C4 C5 H5 108.1
C19 C5 H5 108.1
C6 C5 H5 108.1
C11 C6 C7 120.5(3)
C11 C6 C5 123.1(3)
C7 C6 C5 116.3(3)
O3 C7 C6 120.9(3)
O3 C7 C8 120.9(3)
C6 C7 C8 118.1(3)
C7 C8 C9 113.2(3)
C7 C8 H8A 108.9
C9 C8 H8A 108.9
C7 C8 H8B 108.9
C9 C8 H8B 108.9
H8A C8 H8B 107.8
C10 C9 C8 110.4(3)
C10 C9 H9A 109.6
C8 C9 H9A 109.6
C10 C9 H9B 109.6
C8 C9 H9B 109.6
H9A C9 H9B 108.1
C9 C10 C11 111.5(3)
C9 C10 H10A 109.3
C11 C10 H10A 109.3
C9 C10 H10B 109.3
C11 C10 H10B 109.3
H10A C10 H10B 108.0
C6 C11 N1 122.4(3)
C6 C11 C10 122.0(3)
N1 C11 C10 115.6(3)
C17 C12 C13 120.7(3)
C17 C12 N1 118.4(3)
C13 C12 N1 121.0(3)
C12 C13 C14 119.0(4)
C12 C13 H13 120.5
C14 C13 H13 120.5
C15 C14 C13 122.7(4)
C15 C14 H14 118.7
C13 C14 H14 118.7
C14 C15 C16 117.6(3)
C14 C15 C18 122.5(4)
C16 C15 C18 119.9(4)
C15 C16 C17 121.8(4)
C15 C16 H16 119.1
C17 C16 H16 119.1
C12 C17 C16 118.3(4)
C12 C17 H17 120.8
C16 C17 H17 120.8
C15 C18 H18A 109.5
C15 C18 H18B 109.5
H18A C18 H18B 109.5
C15 C18 H18C 109.5
H18A C18 H18C 109.5
H18B C18 H18C 109.5
C24 C19 C20 118.2(3)
C24 C19 C5 121.8(3)
C20 C19 C5 119.9(3)
C21 C20 C19 121.7(3)
C21 C20 H20 119.1
C19 C20 H20 119.1
C20 C21 O4 124.7(3)
C20 C21 C22 119.8(3)
O4 C21 C22 115.5(3)
O5 C22 C23 125.3(4)
O5 C22 C21 115.8(3)
C23 C22 C21 118.9(3)
C22 C23 C24 120.5(3)
C22 C23 H23 119.8
C24 C23 H23 119.8
C19 C24 C23 120.9(3)
C19 C24 H24 119.6
C23 C24 H24 119.6
O4 C25 H25A 109.5
O4 C25 H25B 109.5
H25A C25 H25B 109.5
O4 C25 H25C 109.5
H25A C25 H25C 109.5
H25B C25 H25C 109.5
O5 C26 H26A 109.5
O5 C26 H26B 109.5
H26A C26 H26B 109.5
O5 C26 H26C 109.5
H26A C26 H26C 109.5
H26B C26 H26C 109.5

loop_
_geom_bond_atom_site_label_1
_geom_bond_atom_site_label_2
_geom_bond_distance
O1 C3 1.389(4)
O1 C2 1.436(4)
O2 C3 1.211(4)
O3 C7 1.222(4)
O4 C21 1.375(4)
O4 C25 1.415(4)
O5 C22 1.368(4)
O5 C26 1.392(5)
N1 C1 1.373(4)
N1 C11 1.394(4)
N1 C12 1.454(4)
C1 C4 1.331(4)
C1 C2 1.487(4)
C2 H2A 0.9700
C2 H2B 0.9700
C3 C4 1.437(4)
C4 C5 1.489(4)
C5 C19 1.520(4)
C5 C6 1.527(4)
C5 H5 0.9800
C6 C11 1.355(4)
C6 C7 1.457(4)
C7 C8 1.501(5)
C8 C9 1.502(5)
C8 H8A 0.9700
C8 H8B 0.9700
C9 C10 1.501(5)
C9 H9A 0.9700
C9 H9B 0.9700
C10 C11 1.508(4)
C10 H10A 0.9700
C10 H10B 0.9700
C12 C17 1.366(4)
C12 C13 1.370(4)
C13 C14 1.376(4)
C13 H13 0.9300
C14 C15 1.348(5)
C14 H14 0.9300
C15 C16 1.376(5)
C15 C18 1.510(5)
C16 C17 1.396(5)
C16 H16 0.9300
C17 H17 0.9300
C18 H18A 0.9600
C18 H18B 0.9600
C18 H18C 0.9600
C19 C24 1.365(4)
C19 C20 1.388(4)
C20 C21 1.368(4)
C20 H20 0.9300
C21 C22 1.393(5)
C22 C23 1.375(5)
C23 C24 1.392(4)
C23 H23 0.9300
C24 H24 0.9300
C25 H25A 0.9600
C25 H25B 0.9600
C25 H25C 0.9600
C26 H26A 0.9600
C26 H26B 0.9600
C26 H26C 0.9600

loop_
_geom_torsion_atom_site_label_1
_geom_torsion_atom_site_label_2
_geom_torsion_atom_site_label_3
_geom_torsion_atom_site_label_4
_geom_torsion
C11 N1 C1 C4 4.8(4)
C12 N1 C1 C4 -174.3(3)
C11 N1 C1 C2 -173.9(3)
C12 N1 C1 C2 7.0(4)
C3 O1 C2 C1 0.0(3)
C4 C1 C2 O1 -0.8(3)
N1 C1 C2 O1 178.0(3)
C2 O1 C3 O2 -179.7(3)
C2 O1 C3 C4 0.7(3)
N1 C1 C4 C3 -177.6(3)
C2 C1 C4 C3 1.3(3)
N1 C1 C4 C5 3.7(5)
C2 C1 C4 C5 -177.5(3)
O2 C3 C4 C1 179.2(3)
O1 C3 C4 C1 -1.3(3)
O2 C3 C4 C5 -2.1(5)
O1 C3 C4 C5 177.4(3)
C1 C4 C5 C19 112.3(3)
C3 C4 C5 C19 -66.2(4)
C1 C4 C5 C6 -11.6(4)
C3 C4 C5 C6 169.9(3)
C4 C5 C6 C11 12.8(4)
C19 C5 C6 C11 -111.7(3)
C4 C5 C6 C7 -165.1(3)
C19 C5 C6 C7 70.4(3)
C11 C6 C7 O3 -170.4(3)
C5 C6 C7 O3 7.6(4)
C11 C6 C7 C8 6.4(5)
C5 C6 C7 C8 -175.6(3)
O3 C7 C8 C9 -159.2(3)
C6 C7 C8 C9 24.0(5)
C7 C8 C9 C10 -53.0(4)
C8 C9 C10 C11 52.2(4)
C7 C6 C11 N1 171.5(3)
C5 C6 C11 N1 -6.4(5)
C7 C6 C11 C10 -6.7(5)
C5 C6 C11 C10 175.5(3)
C1 N1 C11 C6 -3.3(4)
C12 N1 C11 C6 175.8(3)
C1 N1 C11 C10 175.0(3)
C12 N1 C11 C10 -6.0(4)
C9 C10 C11 C6 -23.4(4)
C9 C10 C11 N1 158.4(3)
C1 N1 C12 C17 74.4(4)
C11 N1 C12 C17 -104.6(4)
C1 N1 C12 C13 -106.2(4)
C11 N1 C12 C13 74.8(4)
C17 C12 C13 C14 0.0(5)
N1 C12 C13 C14 -179.4(3)
C12 C13 C14 C15 0.3(6)
C13 C14 C15 C16 -1.2(6)
C13 C14 C15 C18 -178.2(3)
C14 C15 C16 C17 1.7(6)
C18 C15 C16 C17 178.8(4)
C13 C12 C17 C16 0.5(5)
N1 C12 C17 C16 179.9(3)
C15 C16 C17 C12 -1.4(6)
C4 C5 C19 C24 -48.5(4)
C6 C5 C19 C24 73.3(4)
C4 C5 C19 C20 133.2(3)
C6 C5 C19 C20 -105.1(3)
C24 C19 C20 C21 0.2(5)
C5 C19 C20 C21 178.6(3)
C19 C20 C21 O4 -177.5(3)
C19 C20 C21 C22 0.8(5)
C25 O4 C21 C20 5.6(5)
C25 O4 C21 C22 -172.8(3)
C26 O5 C22 C23 13.8(6)
C26 O5 C22 C21 -165.4(4)
C20 C21 C22 O5 178.4(3)
O4 C21 C22 O5 -3.1(5)
C20 C21 C22 C23 -0.9(5)
O4 C21 C22 C23 177.6(3)
O5 C22 C23 C24 -179.3(3)
C21 C22 C23 C24 0.0(5)
C20 C19 C24 C23 -1.1(5)
C5 C19 C24 C23 -179.5(3)
C22 C23 C24 C19 1.0(5)
